data_4065719
loop_
_publ_author_name
'Kanao, Keiichiro'
'Miyake, Yoshihiro'
'Nishibayashi, Yoshiaki'

_publ_section_title
;
 Ruthenium-Catalyzed Enantioselective [3+3] Cycloaddition of Propargylic
 Alcohols with 2-Naphthols
;
_journal_issue 9
_journal_name_full Organometallics
_journal_page_first 2126
_journal_paper_doi 10.1021/om100097k
_journal_volume 29
_journal_year 2010
_chemical_absolute_configuration 'CHOOSE rm ad rmad syn or unk'
_chemical_formula_moiety 'C31 H21 Br O '
_chemical_formula_sum 'C31 H21 Br O'
_chemical_formula_weight 489.41
_space_group_IT_number 19
_symmetry_cell_setting orthorhombic
_symmetry_Int_Tables_number 19
_symmetry_space_group_name_Hall 'P 2ac 2ab'
_symmetry_space_group_name_H-M 'P 21 21 21'
_cell_angle_alpha 90.0000
_cell_angle_beta 90.0000
_cell_angle_gamma 90.0000
_cell_formula_units_Z 4
_cell_length_a 6.1089(8)
_cell_length_b 13.4009(18)
_cell_length_c 27.796(3)
_cell_measurement_reflns_used 8475
_cell_measurement_temperature 173.1
_cell_measurement_theta_max 27.4
_cell_measurement_theta_min 3.0
_cell_volume 2275.5(5)
_computing_cell_refinement PROCESS-AUTO
_computing_data_collection PROCESS-AUTO
_computing_data_reduction CrystalStructure
_computing_publication_material 'CrystalStructure 3.8'
_computing_structure_refinement CRYSTALS
_computing_structure_solution SIR97
_diffrn_ambient_temperature 173.1
_diffrn_detector_area_resol_mean 10.00
_diffrn_measured_fraction_theta_full 0.991
_diffrn_measured_fraction_theta_max 0.991
_diffrn_measurement_device_type 'Rigaku RAXIS-RAPID'
_diffrn_measurement_method \w
_diffrn_radiation_type 'Mo K\a'
_diffrn_radiation_wavelength 0.71075
_diffrn_reflns_av_R_equivalents 0.160
_diffrn_reflns_limit_h_max 7
_diffrn_reflns_limit_h_min -7
_diffrn_reflns_limit_k_max 17
_diffrn_reflns_limit_k_min -17
_diffrn_reflns_limit_l_max 36
_diffrn_reflns_limit_l_min -36
_diffrn_reflns_number 18121
_diffrn_reflns_theta_full 27.48
_diffrn_reflns_theta_max 27.48
_exptl_absorpt_coefficient_mu 1.834
_exptl_absorpt_correction_T_max 0.912
_exptl_absorpt_correction_T_min 0.232
_exptl_absorpt_correction_type multi-scan
_exptl_absorpt_process_details
;
    Higashi, T. (1995). Program for Absorption Correction.
    Rigaku Corporation, Tokyo, Japan.
;
_exptl_crystal_colour colorless
_exptl_crystal_density_diffrn 1.428
_exptl_crystal_density_method 'not measured'
_exptl_crystal_description needle
_exptl_crystal_F_000 1000.00
_exptl_crystal_size_max 0.45
_exptl_crystal_size_mid 0.05
_exptl_crystal_size_min 0.05
_refine_diff_density_max 0.65
_refine_diff_density_min -0.66
_refine_ls_abs_structure_details 'Flack, H. D. (1983), Acta Cryst. A39, 876-881.  2115 Friedel Pairs'
_refine_ls_abs_structure_Flack 0.05(2)
_refine_ls_extinction_coef 67(27)
_refine_ls_extinction_method 'Larson (1970) Crystallographic Computing eq. 22'
_refine_ls_goodness_of_fit_ref 1.000
_refine_ls_hydrogen_treatment refall
_refine_ls_number_parameters 316
_refine_ls_number_reflns 5086
_refine_ls_R_factor_gt 0.0634
_refine_ls_shift/su_max 0.0000
_refine_ls_structure_factor_coef Fsqd
_refine_ls_weighting_details 'w = 1/[0.0010Fo^2^ + 0.5560\s(Fo^2^)]/(4Fo^2^)'
_refine_ls_weighting_scheme calc
_refine_ls_wR_factor_ref 0.2271
_reflns_number_gt 1597
_reflns_number_total 5086
_reflns_threshold_expression F^2^>2.0\s(F^2^)
_cod_data_source_file om100097k_si_001.cif
_cod_data_source_block '_3j'
_cod_original_formula_sum 'C31 H21 Br O '
_cod_database_code 4065719

loop_
_symmetry_equiv_pos_site_id
_symmetry_equiv_pos_as_xyz
1 +X,+Y,+Z
2 1/2+X,1/2-Y,-Z
3 -X,1/2+Y,1/2-Z
4 1/2-X,-Y,1/2+Z

loop_
_atom_site_label
_atom_site_type_symbol
_atom_site_fract_x
_atom_site_fract_y
_atom_site_fract_z
_atom_site_U_iso_or_equiv
_atom_site_adp_type
_atom_site_occupancy
_atom_site_symmetry_multiplicity
_atom_site_calc_flag
_atom_site_refinement_flags
Br(1) Br 0.9671(2) 0.36955(9) 0.13912(4) 0.0613(3) Uani 1.00 1 d .
O(1) O -0.0272(15) 0.7047(5) 0.2564(2) 0.059(2) Uani 1.00 1 d .
C(1) C 0.1448(18) 0.6523(10) 0.2364(3) 0.052(3) Uani 1.00 1 d .
C(2) C 0.277(2) 0.7115(8) 0.2066(3) 0.050(3) Uani 1.00 1 d .
C(3) C 0.446(2) 0.6716(8) 0.1828(3) 0.050(3) Uani 1.00 1 d .
C(4) C 0.5011(17) 0.5697(7) 0.1890(3) 0.043(3) Uani 1.00 1 d .
C(5) C 0.6804(18) 0.5245(8) 0.1646(3) 0.050(3) Uani 1.00 1 d .
C(6) C 0.7243(15) 0.4268(7) 0.1714(3) 0.033(2) Uiso 1.00 1 d .
C(7) C 0.6004(17) 0.3691(8) 0.2020(3) 0.050(3) Uani 1.00 1 d .
C(8) C 0.4290(17) 0.4092(7) 0.2267(3) 0.046(3) Uani 1.00 1 d .
C(9) C 0.3700(16) 0.5110(8) 0.2204(3) 0.040(3) Uani 1.00 1 d .
C(10) C 0.1947(19) 0.5550(8) 0.2452(3) 0.040(3) Uani 1.00 1 d .
C(11) C 0.0581(16) 0.4971(7) 0.2812(3) 0.041(2) Uani 1.00 1 d .
C(12) C -0.1465(18) 0.5559(9) 0.2939(3) 0.050(3) Uani 1.00 1 d .
C(13) C -0.1712(19) 0.6497(9) 0.2831(4) 0.058(4) Uani 1.00 1 d .
C(14) C 0.1788(15) 0.4724(8) 0.3281(3) 0.041(3) Uani 1.00 1 d .
C(15) C 0.3089(16) 0.5451(8) 0.3488(3) 0.042(3) Uani 1.00 1 d .
C(16) C 0.4145(16) 0.5256(7) 0.3922(3) 0.039(3) Uani 1.00 1 d .
C(17) C 0.3836(17) 0.4353(8) 0.4153(3) 0.054(3) Uani 1.00 1 d .
C(18) C 0.2481(16) 0.3629(8) 0.3949(3) 0.046(3) Uani 1.00 1 d .
C(19) C 0.1475(15) 0.3815(7) 0.3506(3) 0.040(2) Uani 1.00 1 d .
C(20) C 0.5598(18) 0.6017(8) 0.4136(3) 0.047(3) Uani 1.00 1 d .
C(21) C 0.500(2) 0.7013(7) 0.4143(3) 0.051(3) Uani 1.00 1 d .
C(22) C 0.637(2) 0.7734(9) 0.4339(3) 0.059(4) Uani 1.00 1 d .
C(23) C 0.832(2) 0.7460(9) 0.4550(3) 0.069(4) Uani 1.00 1 d .
C(24) C 0.9011(19) 0.6467(10) 0.4540(3) 0.065(4) Uani 1.00 1 d .
C(25) C 0.7688(18) 0.5739(8) 0.4330(3) 0.050(3) Uani 1.00 1 d .
C(26) C 0.2046(18) 0.2639(8) 0.4189(3) 0.047(3) Uani 1.00 1 d .
C(27) C 0.367(2) 0.2201(8) 0.4476(3) 0.057(3) Uani 1.00 1 d .
C(28) C 0.3329(19) 0.1272(10) 0.4681(3) 0.059(3) Uani 1.00 1 d .
C(29) C 0.132(2) 0.0780(8) 0.4615(3) 0.057(3) Uani 1.00 1 d .
C(30) C -0.027(2) 0.1221(8) 0.4355(3) 0.055(3) Uani 1.00 1 d .
C(31) C 0.0060(19) 0.2157(7) 0.4148(3) 0.050(3) Uani 1.00 1 d .
H(1) H 0.2457 0.7806 0.2033 0.060 Uiso 1.00 1 c R
H(2) H 0.5295 0.7120 0.1616 0.061 Uiso 1.00 1 c R
H(3) H 0.7690 0.5630 0.1435 0.060 Uiso 1.00 1 c R
H(4) H 0.6348 0.3004 0.2059 0.060 Uiso 1.00 1 c R
H(5) H 0.3481 0.3686 0.2484 0.055 Uiso 1.00 1 c R
H(6) H 0.0143 0.4362 0.2665 0.049 Uiso 1.00 1 c R
H(7) H -0.2613 0.5228 0.3105 0.060 Uiso 1.00 1 c R
H(8) H -0.2989 0.6824 0.2946 0.070 Uiso 1.00 1 c R
H(9) H 0.3262 0.6080 0.3335 0.051 Uiso 1.00 1 c R
H(10) H 0.4547 0.4226 0.4450 0.064 Uiso 1.00 1 c R
H(11) H 0.0581 0.3319 0.3361 0.048 Uiso 1.00 1 c R
H(12) H 0.3627 0.7207 0.4011 0.062 Uiso 1.00 1 c R
H(13) H 0.5965 0.8418 0.4327 0.071 Uiso 1.00 1 c R
H(14) H 0.9203 0.7950 0.4704 0.083 Uiso 1.00 1 c R
H(15) H 1.0380 0.6287 0.4677 0.078 Uiso 1.00 1 c R
H(16) H 0.8166 0.5065 0.4315 0.061 Uiso 1.00 1 c R
H(17) H 0.5013 0.2542 0.4530 0.068 Uiso 1.00 1 c R
H(18) H 0.4452 0.0968 0.4867 0.071 Uiso 1.00 1 c R
H(19) H 0.1082 0.0141 0.4754 0.068 Uiso 1.00 1 c R
H(20) H -0.1631 0.0890 0.4312 0.066 Uiso 1.00 1 c R
H(21) H -0.1099 0.2467 0.3976 0.059 Uiso 1.00 1 c R

loop_
_atom_site_aniso_label
_atom_site_aniso_U_11
_atom_site_aniso_U_22
_atom_site_aniso_U_33
_atom_site_aniso_U_12
_atom_site_aniso_U_13
_atom_site_aniso_U_23
Br(1) 0.0631(7) 0.0621(7) 0.0586(6) 0.0068(7) 0.0138(6) -0.0059(6)
O(1) 0.059(5) 0.058(5) 0.061(4) 0.005(5) 0.002(4) 0.006(3)
C(1) 0.040(6) 0.077(10) 0.040(5) 0.017(6) -0.004(5) -0.005(6)
C(2) 0.074(8) 0.027(6) 0.050(6) 0.009(6) -0.010(6) -0.001(5)
C(3) 0.056(7) 0.045(6) 0.050(6) -0.017(6) -0.015(6) -0.002(5)
C(4) 0.036(6) 0.054(7) 0.038(5) -0.018(5) -0.008(5) 0.003(5)
C(5) 0.057(7) 0.053(7) 0.042(5) -0.018(6) -0.001(5) 0.002(5)
C(7) 0.071(7) 0.033(6) 0.046(5) -0.003(6) 0.003(5) -0.003(5)
C(8) 0.044(6) 0.048(7) 0.044(6) -0.002(5) -0.006(5) 0.001(5)
C(9) 0.044(6) 0.047(7) 0.028(5) 0.009(5) -0.001(4) -0.001(5)
C(10) 0.059(7) 0.039(6) 0.022(5) -0.007(5) -0.014(5) 0.002(4)
C(11) 0.046(6) 0.041(6) 0.036(5) -0.001(5) -0.014(5) -0.003(4)
C(12) 0.047(7) 0.071(9) 0.033(5) 0.010(6) -0.011(5) -0.006(6)
C(13) 0.052(7) 0.060(9) 0.064(7) 0.023(6) 0.001(6) 0.005(7)
C(14) 0.027(5) 0.047(7) 0.049(6) 0.009(5) 0.012(4) -0.014(5)
C(15) 0.048(6) 0.042(6) 0.038(5) -0.003(5) 0.006(4) 0.009(4)
C(16) 0.047(7) 0.032(6) 0.039(5) -0.000(4) 0.014(5) -0.017(4)
C(17) 0.058(7) 0.055(7) 0.048(6) 0.005(6) -0.000(5) -0.005(6)
C(18) 0.043(5) 0.045(7) 0.050(6) 0.011(6) 0.008(5) -0.010(6)
C(19) 0.045(5) 0.035(6) 0.039(5) -0.009(5) 0.008(4) -0.006(5)
C(20) 0.053(7) 0.057(7) 0.031(5) -0.003(5) 0.004(5) 0.010(4)
C(21) 0.064(8) 0.046(6) 0.044(5) -0.024(6) 0.013(6) 0.009(5)
C(22) 0.068(8) 0.056(8) 0.053(7) -0.007(6) 0.001(6) 0.012(6)
C(23) 0.112(12) 0.056(9) 0.041(6) -0.035(8) 0.002(7) 0.003(6)
C(24) 0.067(8) 0.094(10) 0.033(5) -0.028(8) 0.007(5) 0.016(6)
C(25) 0.059(7) 0.051(7) 0.041(6) -0.005(6) 0.002(5) 0.004(5)
C(26) 0.067(8) 0.049(7) 0.024(5) -0.002(6) -0.001(5) -0.003(5)
C(27) 0.085(9) 0.044(7) 0.041(6) -0.003(6) 0.005(6) 0.003(5)
C(28) 0.069(8) 0.068(8) 0.040(6) 0.004(8) 0.006(5) 0.002(6)
C(29) 0.076(9) 0.045(7) 0.049(6) 0.009(6) 0.035(6) 0.004(5)
C(30) 0.057(7) 0.044(6) 0.065(6) 0.002(7) 0.005(6) -0.004(6)
C(31) 0.054(7) 0.038(6) 0.056(6) -0.009(6) 0.011(6) -0.007(5)

loop_
_atom_type_symbol
_atom_type_description
_atom_type_scat_dispersion_real
_atom_type_scat_dispersion_imag
_atom_type_scat_source
C C 0.003 0.002
;
International Tables for Crystallography
(1992, Vol. C, Tables 4.2.6.8 and 6.1.1.4)
;
H H 0.000 0.000
;
International Tables for Crystallography
(1992, Vol. C, Table 6.1.1.4)
;
O O 0.011 0.006
;
International Tables for Crystallography
(1992, Vol. C, Tables 4.2.6.8 and 6.1.1.4)
;
Br Br -0.290 2.459
;
International Tables for Crystallography
(1992, Vol. C, Tables 4.2.6.8 and 6.1.1.4)
;

loop_
_geom_angle_atom_site_label_1
_geom_angle_atom_site_label_2
_geom_angle_atom_site_label_3
_geom_angle
_geom_angle_publ_flag
C(1) O(1) C(13) 115.7(9) yes
O(1) C(1) C(2) 112.7(10) yes
O(1) C(1) C(10) 125.9(10) yes
C(2) C(1) C(10) 121.3(10) yes
C(1) C(2) C(3) 120.7(10) yes
C(2) C(3) C(4) 120.6(10) yes
C(3) C(4) C(5) 122.4(9) yes
C(3) C(4) C(9) 118.2(9) yes
C(5) C(4) C(9) 119.4(9) yes
C(4) C(5) C(6) 119.9(9) yes
Br(1) C(6) C(5) 118.8(7) yes
Br(1) C(6) C(7) 119.7(7) yes
C(5) C(6) C(7) 121.5(9) yes
C(6) C(7) C(8) 120.8(10) yes
C(7) C(8) C(9) 120.7(9) yes
C(4) C(9) C(8) 117.6(9) yes
C(4) C(9) C(10) 119.9(9) yes
C(8) C(9) C(10) 122.4(9) yes
C(1) C(10) C(9) 119.0(9) yes
C(1) C(10) C(11) 119.1(9) yes
C(9) C(10) C(11) 121.9(9) yes
C(10) C(11) C(12) 109.9(8) yes
C(10) C(11) C(14) 114.0(8) yes
C(12) C(11) C(14) 108.0(7) yes
C(11) C(12) C(13) 122.9(10) yes
O(1) C(13) C(12) 124.9(10) yes
C(11) C(14) C(15) 118.6(9) yes
C(11) C(14) C(19) 120.6(8) yes
C(15) C(14) C(19) 120.8(8) yes
C(14) C(15) C(16) 119.6(9) yes
C(15) C(16) C(17) 120.2(9) yes
C(15) C(16) C(20) 119.8(9) yes
C(17) C(16) C(20) 119.9(8) yes
C(16) C(17) C(18) 120.1(9) yes
C(17) C(18) C(19) 119.6(10) yes
C(17) C(18) C(26) 122.5(9) yes
C(19) C(18) C(26) 118.0(9) yes
C(14) C(19) C(18) 119.7(9) yes
C(16) C(20) C(21) 120.8(9) yes
C(16) C(20) C(25) 120.4(9) yes
C(21) C(20) C(25) 118.7(10) yes
C(20) C(21) C(22) 121.0(11) yes
C(21) C(22) C(23) 120.2(11) yes
C(22) C(23) C(24) 120.4(12) yes
C(23) C(24) C(25) 120.0(11) yes
C(20) C(25) C(24) 119.5(10) yes
C(18) C(26) C(27) 119.6(9) yes
C(18) C(26) C(31) 122.0(9) yes
C(27) C(26) C(31) 118.3(9) yes
C(26) C(27) C(28) 120.2(10) yes
C(27) C(28) C(29) 120.0(10) yes
C(28) C(29) C(30) 119.6(10) yes
C(29) C(30) C(31) 120.8(11) yes
C(26) C(31) C(30) 120.9(10) yes
C(1) C(2) H(1) 119.7 no
C(3) C(2) H(1) 119.7 no
C(2) C(3) H(2) 119.7 no
C(4) C(3) H(2) 119.7 no
C(4) C(5) H(3) 120.1 no
C(6) C(5) H(3) 120.1 no
C(6) C(7) H(4) 119.6 no
C(8) C(7) H(4) 119.6 no
C(7) C(8) H(5) 119.6 no
C(9) C(8) H(5) 119.6 no
C(10) C(11) H(6) 108.3 no
C(12) C(11) H(6) 108.3 no
C(14) C(11) H(6) 108.3 no
C(11) C(12) H(7) 118.6 no
C(13) C(12) H(7) 118.6 no
O(1) C(13) H(8) 117.5 no
C(12) C(13) H(8) 117.5 no
C(14) C(15) H(9) 120.2 no
C(16) C(15) H(9) 120.2 no
C(16) C(17) H(10) 119.9 no
C(18) C(17) H(10) 119.9 no
C(14) C(19) H(11) 120.2 no
C(18) C(19) H(11) 120.2 no
C(20) C(21) H(12) 119.5 no
C(22) C(21) H(12) 119.5 no
C(21) C(22) H(13) 119.9 no
C(23) C(22) H(13) 119.9 no
C(22) C(23) H(14) 119.8 no
C(24) C(23) H(14) 119.8 no
C(23) C(24) H(15) 120.0 no
C(25) C(24) H(15) 120.0 no
C(20) C(25) H(16) 120.3 no
C(24) C(25) H(16) 120.3 no
C(26) C(27) H(17) 119.9 no
C(28) C(27) H(17) 119.9 no
C(27) C(28) H(18) 120.0 no
C(29) C(28) H(18) 120.0 no
C(28) C(29) H(19) 120.2 no
C(30) C(29) H(19) 120.2 no
C(29) C(30) H(20) 119.6 no
C(31) C(30) H(20) 119.6 no
C(26) C(31) H(21) 119.5 no
C(30) C(31) H(21) 119.5 no

loop_
_geom_bond_atom_site_label_1
_geom_bond_atom_site_label_2
_geom_bond_distance
_geom_bond_publ_flag
Br(1) C(6) 1.897(9) yes
O(1) C(1) 1.381(14) yes
O(1) C(13) 1.367(14) yes
C(1) C(2) 1.402(16) yes
C(1) C(10) 1.360(17) yes
C(2) C(3) 1.337(16) yes
C(3) C(4) 1.418(15) yes
C(4) C(5) 1.423(15) yes
C(4) C(9) 1.423(14) yes
C(5) C(6) 1.350(15) yes
C(6) C(7) 1.376(14) yes
C(7) C(8) 1.362(14) yes
C(8) C(9) 1.423(14) yes
C(9) C(10) 1.403(14) yes
C(10) C(11) 1.516(13) yes
C(11) C(12) 1.520(15) yes
C(11) C(14) 1.534(13) yes
C(12) C(13) 1.301(17) yes
C(14) C(15) 1.382(14) yes
C(14) C(19) 1.383(14) yes
C(15) C(16) 1.393(13) yes
C(16) C(17) 1.382(15) yes
C(16) C(20) 1.477(14) yes
C(17) C(18) 1.395(15) yes
C(18) C(19) 1.399(13) yes
C(18) C(26) 1.509(15) yes
C(20) C(21) 1.384(14) yes
C(20) C(25) 1.435(15) yes
C(21) C(22) 1.392(16) yes
C(22) C(23) 1.377(18) yes
C(23) C(24) 1.396(19) yes
C(24) C(25) 1.395(17) yes
C(26) C(27) 1.402(15) yes
C(26) C(31) 1.379(15) yes
C(27) C(28) 1.384(17) yes
C(28) C(29) 1.406(17) yes
C(29) C(30) 1.347(16) yes
C(30) C(31) 1.395(14) yes
C(2) H(1) 0.950 no
C(3) H(2) 0.950 no
C(5) H(3) 0.950 no
C(7) H(4) 0.950 no
C(8) H(5) 0.950 no
C(11) H(6) 0.950 no
C(12) H(7) 0.950 no
C(13) H(8) 0.950 no
C(15) H(9) 0.950 no
C(17) H(10) 0.950 no
C(19) H(11) 0.950 no
C(21) H(12) 0.950 no
C(22) H(13) 0.950 no
C(23) H(14) 0.950 no
C(24) H(15) 0.950 no
C(25) H(16) 0.950 no
C(27) H(17) 0.950 no
C(28) H(18) 0.950 no
C(29) H(19) 0.950 no
C(30) H(20) 0.950 no
C(31) H(21) 0.950 no

loop_
_geom_contact_atom_site_label_1
_geom_contact_atom_site_label_2
_geom_contact_distance
_geom_contact_site_symmetry_2
Br(1) C(22) 3.409(12) 3_745
Br(1) C(23) 3.330(12) 3_745
C(2) C(7) 3.388(14) 3_655
C(4) C(13) 3.464(15) 1_655
C(7) C(2) 3.388(14) 3_645
C(13) C(4) 3.464(15) 1_455
C(22) Br(1) 3.409(12) 3_755
C(22) C(24) 3.596(15) 2_466
C(23) Br(1) 3.330(12) 3_755
C(24) C(22) 3.596(15) 2_566
Br(1) H(12) 3.048 3_645
Br(1) H(13) 3.352 3_745
Br(1) H(14) 3.276 3_745
O(1) H(4) 2.914 3_655
O(1) H(5) 2.947 3_555
O(1) H(6) 3.167 3_555
O(1) H(11) 3.090 3_555
C(1) H(4) 2.886 3_655
C(1) H(11) 3.376 3_555
C(2) H(4) 2.762 3_655
C(2) H(5) 3.355 3_655
C(2) H(6) 3.576 3_555
C(2) H(8) 3.585 1_655
C(2) H(11) 2.863 3_555
C(2) H(21) 3.108 3_555
C(3) H(4) 3.576 3_655
C(3) H(5) 3.494 3_655
C(3) H(8) 3.479 1_655
C(3) H(21) 3.197 3_555
C(4) H(8) 3.519 1_655
C(6) H(6) 3.184 1_655
C(6) H(12) 3.462 3_645
C(7) H(1) 3.037 3_645
C(7) H(6) 3.228 1_655
C(7) H(8) 3.109 3_545
C(7) H(12) 3.496 3_645
C(8) H(1) 3.271 3_645
C(8) H(7) 3.365 1_655
C(8) H(8) 3.197 3_545
C(9) H(7) 3.371 1_655
C(11) H(1) 3.471 3_545
C(12) H(9) 3.475 1_455
C(13) H(4) 3.492 3_555
C(13) H(5) 3.246 3_555
C(13) H(9) 3.421 1_455
C(14) H(7) 3.520 1_655
C(15) H(7) 2.848 1_655
C(15) H(8) 3.376 1_655
C(16) H(7) 3.012 1_655
C(16) H(15) 3.407 1_455
C(17) H(19) 3.403 2_556
C(18) H(2) 2.899 3_645
C(18) H(16) 3.419 1_455
C(19) H(1) 3.137 3_545
C(19) H(2) 3.028 3_645
C(19) H(16) 3.457 1_455
C(20) H(7) 3.243 1_655
C(20) H(8) 3.585 1_655
C(20) H(15) 3.543 1_455
C(20) H(19) 3.468 2_556
C(21) H(8) 3.556 1_655
C(21) H(14) 3.244 2_466
C(21) H(15) 3.333 1_455
C(22) H(14) 3.111 2_466
C(22) H(15) 3.094 2_466
C(23) H(12) 3.587 1_655
C(23) H(14) 3.307 2_466
C(23) H(15) 3.266 2_466
C(24) H(12) 3.332 1_655
C(24) H(13) 3.370 2_566
C(24) H(19) 3.420 2_556
C(25) H(7) 3.478 1_655
C(25) H(18) 3.374 2_556
C(25) H(19) 2.973 2_556
C(26) H(2) 2.852 3_645
C(26) H(3) 3.207 3_645
C(26) H(18) 3.589 2_456
C(27) H(2) 3.103 3_645
C(27) H(3) 3.397 3_645
C(27) H(17) 3.570 2_456
C(27) H(20) 3.395 1_655
C(27) H(21) 3.501 1_655
C(28) H(3) 3.280 3_645
C(28) H(10) 3.407 2_456
C(28) H(16) 3.317 2_456
C(28) H(17) 3.382 2_456
C(28) H(20) 3.286 1_655
C(29) H(3) 2.989 3_645
C(29) H(10) 2.813 2_456
C(29) H(16) 3.375 2_456
C(29) H(17) 3.367 2_456
C(30) H(3) 2.817 3_645
C(30) H(10) 3.376 2_456
C(30) H(17) 3.417 1_455
C(30) H(17) 3.520 2_456
C(30) H(18) 3.540 1_455
C(31) H(2) 3.545 3_645
C(31) H(3) 2.950 3_645
C(31) H(17) 3.301 1_455
H(1) C(7) 3.037 3_655
H(1) C(8) 3.271 3_655
H(1) C(11) 3.471 3_555
H(1) C(19) 3.137 3_555
H(1) H(4) 2.641 3_655
H(1) H(5) 3.059 3_655
H(1) H(6) 2.752 3_555
H(1) H(7) 3.270 3_555
H(1) H(11) 2.262 3_555
H(1) H(21) 2.960 3_555
H(2) C(18) 2.899 3_655
H(2) C(19) 3.028 3_655
H(2) C(26) 2.852 3_655
H(2) C(27) 3.103 3_655
H(2) C(31) 3.545 3_655
H(2) H(5) 3.350 3_655
H(2) H(11) 2.989 3_655
H(2) H(17) 3.240 3_655
H(2) H(21) 3.082 3_555
H(3) C(26) 3.207 3_655
H(3) C(27) 3.397 3_655
H(3) C(28) 3.280 3_655
H(3) C(29) 2.989 3_655
H(3) C(30) 2.817 3_655
H(3) C(31) 2.950 3_655
H(3) H(19) 3.451 3_655
H(3) H(20) 3.198 3_655
H(3) H(21) 3.422 3_655
H(4) O(1) 2.914 3_645
H(4) C(1) 2.886 3_645
H(4) C(2) 2.762 3_645
H(4) C(3) 3.576 3_645
H(4) C(13) 3.492 3_545
H(4) H(1) 2.641 3_645
H(4) H(6) 3.395 1_655
H(4) H(8) 2.591 3_545
H(4) H(9) 2.812 3_645
H(4) H(12) 3.161 3_645
H(5) O(1) 2.947 3_545
H(5) C(2) 3.355 3_645
H(5) C(3) 3.494 3_645
H(5) C(13) 3.246 3_545
H(5) H(1) 3.059 3_645
H(5) H(2) 3.350 3_645
H(5) H(7) 3.598 1_655
H(5) H(8) 2.783 3_545
H(6) O(1) 3.167 3_545
H(6) C(2) 3.576 3_545
H(6) C(6) 3.184 1_455
H(6) C(7) 3.228 1_455
H(6) H(1) 2.752 3_545
H(6) H(4) 3.395 1_455
H(7) C(8) 3.365 1_455
H(7) C(9) 3.371 1_455
H(7) C(14) 3.520 1_455
H(7) C(15) 2.848 1_455
H(7) C(16) 3.012 1_455
H(7) C(20) 3.243 1_455
H(7) C(25) 3.478 1_455
H(7) H(1) 3.270 3_545
H(7) H(5) 3.598 1_455
H(7) H(9) 2.839 1_455
H(7) H(16) 3.405 1_455
H(8) C(2) 3.585 1_455
H(8) C(3) 3.479 1_455
H(8) C(4) 3.519 1_455
H(8) C(7) 3.109 3_555
H(8) C(8) 3.197 3_555
H(8) C(15) 3.376 1_455
H(8) C(20) 3.585 1_455
H(8) C(21) 3.556 1_455
H(8) H(4) 2.591 3_555
H(8) H(5) 2.783 3_555
H(8) H(9) 2.722 1_455
H(9) C(12) 3.475 1_655
H(9) C(13) 3.421 1_655
H(9) H(4) 2.812 3_655
H(9) H(7) 2.839 1_655
H(9) H(8) 2.722 1_655
H(10) C(28) 3.407 2_556
H(10) C(29) 2.813 2_556
H(10) C(30) 3.376 2_556
H(10) H(18) 3.557 2_556
H(10) H(19) 2.548 2_556
H(10) H(20) 3.519 2_556
H(11) O(1) 3.090 3_545
H(11) C(1) 3.376 3_545
H(11) C(2) 2.863 3_545
H(11) H(1) 2.262 3_545
H(11) H(2) 2.989 3_645
H(12) Br(1) 3.048 3_655
H(12) C(6) 3.462 3_655
H(12) C(7) 3.496 3_655
H(12) C(23) 3.587 1_455
H(12) C(24) 3.332 1_455
H(12) H(4) 3.161 3_655
H(12) H(14) 3.464 1_455
H(12) H(14) 3.596 2_466
H(12) H(15) 2.980 1_455
H(13) Br(1) 3.352 3_755
H(13) C(24) 3.370 2_466
H(13) H(14) 3.431 2_466
H(13) H(15) 2.819 2_466
H(14) Br(1) 3.276 3_755
H(14) C(21) 3.244 2_566
H(14) C(22) 3.111 2_566
H(14) C(23) 3.307 2_566
H(14) H(12) 3.464 1_655
H(14) H(12) 3.596 2_566
H(14) H(13) 3.431 2_566
H(14) H(15) 3.077 2_466
H(14) H(19) 3.156 1_665
H(15) C(16) 3.407 1_655
H(15) C(20) 3.543 1_655
H(15) C(21) 3.333 1_655
H(15) C(22) 3.094 2_566
H(15) C(23) 3.266 2_566
H(15) H(12) 2.980 1_655
H(15) H(13) 2.819 2_566
H(15) H(14) 3.077 2_566
H(15) H(18) 3.325 2_556
H(16) C(18) 3.419 1_655
H(16) C(19) 3.457 1_655
H(16) C(28) 3.317 2_556
H(16) C(29) 3.375 2_556
H(16) H(7) 3.405 1_655
H(16) H(18) 2.776 2_556
H(16) H(19) 2.897 2_556
H(17) C(27) 3.570 2_556
H(17) C(28) 3.382 2_556
H(17) C(29) 3.367 2_556
H(17) C(30) 3.417 1_655
H(17) C(30) 3.520 2_556
H(17) C(31) 3.301 1_655
H(17) H(2) 3.240 3_645
H(17) H(20) 3.078 1_655
H(17) H(21) 2.831 1_655
H(18) C(25) 3.374 2_456
H(18) C(26) 3.589 2_556
H(18) C(30) 3.540 1_655
H(18) H(10) 3.557 2_456
H(18) H(15) 3.325 2_456
H(18) H(16) 2.776 2_456
H(18) H(20) 2.849 1_655
H(19) C(17) 3.403 2_456
H(19) C(20) 3.468 2_456
H(19) C(24) 3.420 2_456
H(19) C(25) 2.973 2_456
H(19) H(3) 3.451 3_645
H(19) H(10) 2.548 2_456
H(19) H(14) 3.156 1_445
H(19) H(16) 2.897 2_456
H(20) C(27) 3.395 1_455
H(20) C(28) 3.286 1_455
H(20) H(3) 3.198 3_645
H(20) H(10) 3.519 2_456
H(20) H(17) 3.078 1_455
H(20) H(18) 2.849 1_455
H(21) C(2) 3.108 3_545
H(21) C(3) 3.197 3_545
H(21) C(27) 3.501 1_455
H(21) H(1) 2.960 3_545
H(21) H(2) 3.082 3_545
H(21) H(3) 3.422 3_645
H(21) H(17) 2.831 1_455

loop_
_geom_torsion_atom_site_label_1
_geom_torsion_atom_site_label_2
_geom_torsion_atom_site_label_3
_geom_torsion_atom_site_label_4
_geom_torsion
C(1) O(1) C(13) C(12) 6.2(15)
C(13) O(1) C(1) C(2) 175.5(9)
C(13) O(1) C(1) C(10) -7.5(15)
O(1) C(1) C(2) C(3) -177.3(10)
O(1) C(1) C(10) C(9) 177.3(9)
O(1) C(1) C(10) C(11) -2.2(16)
C(2) C(1) C(10) C(9) -5.9(15)
C(2) C(1) C(10) C(11) 174.6(9)
C(10) C(1) C(2) C(3) 5.5(17)
C(1) C(2) C(3) C(4) -2.9(16)
C(2) C(3) C(4) C(5) -179.6(10)
C(2) C(3) C(4) C(9) 1.0(15)
C(3) C(4) C(5) C(6) -179.4(9)
C(3) C(4) C(9) C(8) -179.3(9)
C(3) C(4) C(9) C(10) -1.5(14)
C(5) C(4) C(9) C(8) 1.3(13)
C(5) C(4) C(9) C(10) 179.1(9)
C(9) C(4) C(5) C(6) 0.0(14)
C(4) C(5) C(6) Br(1) -179.1(7)
C(4) C(5) C(6) C(7) -0.5(13)
Br(1) C(6) C(7) C(8) 178.1(7)
C(5) C(6) C(7) C(8) -0.4(12)
C(6) C(7) C(8) C(9) 1.9(15)
C(7) C(8) C(9) C(4) -2.3(14)
C(7) C(8) C(9) C(10) 180.0(8)
C(4) C(9) C(10) C(1) 3.9(14)
C(4) C(9) C(10) C(11) -176.6(8)
C(8) C(9) C(10) C(1) -178.4(9)
C(8) C(9) C(10) C(11) 1.1(14)
C(1) C(10) C(11) C(12) 11.6(12)
C(1) C(10) C(11) C(14) -109.7(11)
C(9) C(10) C(11) C(12) -167.8(9)
C(9) C(10) C(11) C(14) 70.8(12)
C(10) C(11) C(12) C(13) -13.4(13)
C(10) C(11) C(14) C(15) 41.9(12)
C(10) C(11) C(14) C(19) -141.9(9)
C(12) C(11) C(14) C(15) -80.5(11)
C(12) C(11) C(14) C(19) 95.6(10)
C(14) C(11) C(12) C(13) 111.5(11)
C(11) C(12) C(13) O(1) 4.9(17)
C(11) C(14) C(15) C(16) 177.9(8)
C(11) C(14) C(19) C(18) -175.9(8)
C(15) C(14) C(19) C(18) 0.2(11)
C(19) C(14) C(15) C(16) 1.8(14)
C(14) C(15) C(16) C(17) -2.2(14)
C(14) C(15) C(16) C(20) 177.9(9)
C(15) C(16) C(17) C(18) 0.7(14)
C(15) C(16) C(20) C(21) 42.8(14)
C(15) C(16) C(20) C(25) -135.6(10)
C(17) C(16) C(20) C(21) -137.1(10)
C(17) C(16) C(20) C(25) 44.5(14)
C(20) C(16) C(17) C(18) -179.4(9)
C(16) C(17) C(18) C(19) 1.3(15)
C(16) C(17) C(18) C(26) -178.8(9)
C(17) C(18) C(19) C(14) -1.7(14)
C(17) C(18) C(26) C(27) -31.5(15)
C(17) C(18) C(26) C(31) 146.5(10)
C(19) C(18) C(26) C(27) 148.5(9)
C(19) C(18) C(26) C(31) -33.5(14)
C(26) C(18) C(19) C(14) 178.3(9)
C(16) C(20) C(21) C(22) -179.3(9)
C(16) C(20) C(25) C(24) -178.5(9)
C(21) C(20) C(25) C(24) 3.0(14)
C(25) C(20) C(21) C(22) -0.8(15)
C(20) C(21) C(22) C(23) -2.9(16)
C(21) C(22) C(23) C(24) 4.4(17)
C(22) C(23) C(24) C(25) -2.2(16)
C(23) C(24) C(25) C(20) -1.5(15)
C(18) C(26) C(27) C(28) -177.2(9)
C(18) C(26) C(31) C(30) 177.0(9)
C(27) C(26) C(31) C(30) -4.9(14)
C(31) C(26) C(27) C(28) 4.7(15)
C(26) C(27) C(28) C(29) -2.1(15)
C(27) C(28) C(29) C(30) -0.5(14)
C(28) C(29) C(30) C(31) 0.3(12)
C(29) C(30) C(31) C(26) 2.5(15)
